data_7111369
loop_
_publ_author_name
'Dey, Archan'
'Desiraju, Gautam R.'
'Mondal, Raju'
'Howard, Judith A. K.'

_publ_section_title
;
 Crystal engineering in the aminophenols. Novel carborundum network in a
 supramolecular homologous series
;
_journal_issue 22
_journal_name_full 'Chemical Communications'
_journal_page_first 2528
_journal_page_last 2529
_journal_paper_doi 10.1039/b407510b
_journal_year 2004
_chemical_formula_moiety (C12H10O2).(C12H12N2O)
_chemical_formula_sum 'C24 H22 N2 O3'
_chemical_formula_weight 386.44
_chemical_melting_point 501.15
_chemical_name_systematic
;
?
;
_space_group_IT_number 60
_symmetry_cell_setting orthorhombic
_symmetry_space_group_name_Hall '-P 2n 2ab'
_symmetry_space_group_name_H-M 'P b c n'
_atom_sites_solution_hydrogens geom
_atom_sites_solution_primary direct
_atom_sites_solution_secondary difmap
_audit_creation_method SHELXL-97
_cell_angle_alpha 90.00
_cell_angle_beta 90.00
_cell_angle_gamma 90.00
_cell_formula_units_Z 4
_cell_length_a 5.46470(10)
_cell_length_b 7.9338(2)
_cell_length_c 43.4412(10)
_cell_measurement_reflns_used 5658
_cell_measurement_temperature 120(2)
_cell_measurement_theta_max 27.998
_cell_measurement_theta_min 3.750
_cell_volume 1883.43(7)
_computing_cell_refinement 'Bruker SMART'
_computing_data_collection 'Bruker SMART'
_computing_data_reduction 'Bruker SAINT'
_computing_molecular_graphics 'Bruker SHELXTL'
_computing_publication_material 'Bruker SHELXTL'
_computing_structure_refinement 'SHELXL-97 (Sheldrick, 1997)'
_computing_structure_solution 'SHELXS-97 (Sheldrick, 1990)'
_diffrn_ambient_temperature 120(2)
_diffrn_detector_area_resol_mean 8
_diffrn_measured_fraction_theta_full 0.999
_diffrn_measured_fraction_theta_max 0.999
_diffrn_measurement_device_type 'smart 6k CCD area detector'
_diffrn_measurement_method 'omega scans'
_diffrn_radiation_monochromator graphite
_diffrn_radiation_source 'fine-focus sealed tube'
_diffrn_radiation_type MoK\a
_diffrn_radiation_wavelength 0.71073
_diffrn_reflns_av_R_equivalents 0.0674
_diffrn_reflns_av_sigmaI/netI 0.0314
_diffrn_reflns_limit_h_max 7
_diffrn_reflns_limit_h_min -7
_diffrn_reflns_limit_k_max 10
_diffrn_reflns_limit_k_min -9
_diffrn_reflns_limit_l_max 56
_diffrn_reflns_limit_l_min -53
_diffrn_reflns_number 15236
_diffrn_reflns_theta_full 27.50
_diffrn_reflns_theta_max 27.50
_diffrn_reflns_theta_min 1.88
_diffrn_standards_decay_% 0
_exptl_absorpt_coefficient_mu 0.091
_exptl_absorpt_correction_type none
_exptl_crystal_colour Colourless
_exptl_crystal_density_diffrn 1.363
_exptl_crystal_density_meas ?
_exptl_crystal_density_method 'not measured'
_exptl_crystal_description Plate
_exptl_crystal_F_000 816
_exptl_crystal_size_max 0.40
_exptl_crystal_size_mid 0.38
_exptl_crystal_size_min 0.12
_refine_diff_density_max 0.310
_refine_diff_density_min -0.205
_refine_diff_density_rms 0.045
_refine_ls_extinction_method none
_refine_ls_goodness_of_fit_ref 1.046
_refine_ls_hydrogen_treatment refall
_refine_ls_matrix_type full
_refine_ls_number_parameters 176
_refine_ls_number_reflns 2165
_refine_ls_number_restraints 0
_refine_ls_restrained_S_all 1.046
_refine_ls_R_factor_all 0.0490
_refine_ls_R_factor_gt 0.0417
_refine_ls_shift/su_max 0.000
_refine_ls_shift/su_mean 0.000
_refine_ls_structure_factor_coef Fsqd
_refine_ls_weighting_details 'calc w=1/[\s^2^(Fo^2^)+(0.0587P)^2^+0.6645P] where P=(Fo^2^+2Fc^2^)/3'
_refine_ls_weighting_scheme calc
_refine_ls_wR_factor_gt 0.1114
_refine_ls_wR_factor_ref 0.1168
_reflns_number_gt 1801
_reflns_number_total 2165
_reflns_threshold_expression I>2\s(I)
_cod_data_source_file b407510bsup1.cif
_cod_data_source_block 03rmd063
_cod_depositor_comments
;
The following automatic conversions were performed:

'_chemical_melting_point' value '228 \% C' was changed to '501.15' -
it was converted from degrees Celsius(C) to
Kelvins(K).

'_symmetry_cell_setting' value 'Orthorhombic' changed to
'orthorhombic' according to
/home/saulius/struct/CIF-dictionaries/cif_core.dic dictionary named
'cif_core.dic' version 2.4.2 from 2011-04-26.

Automatic conversion script
Id: cif_fix_values 1891 2012-01-12 08:04:46Z andrius 

The following automatic conversions were performed:

'_exptl_crystal_density_meas' value 'not measured' was changed to '?'
- the value is perceived as not measured.

Automatic conversion script
Id: cif_fix_values 3008 2015-01-20 13:52:24Z robertas 
;
_cod_original_sg_symbol_H-M Pbcn
_cod_database_code 7111369

loop_
_symmetry_equiv_pos_as_xyz
'x, y, z'
'-x+1/2, -y+1/2, z+1/2'
'-x, y, -z+1/2'
'x+1/2, -y+1/2, -z'
'-x, -y, -z'
'x-1/2, y-1/2, -z-1/2'
'x, -y, z-1/2'
'-x-1/2, y-1/2, z'

loop_
_atom_site_label
_atom_site_type_symbol
_atom_site_fract_x
_atom_site_fract_y
_atom_site_fract_z
_atom_site_U_iso_or_equiv
_atom_site_adp_type
_atom_site_occupancy
_atom_site_symmetry_multiplicity
_atom_site_calc_flag
_atom_site_refinement_flags
O1 O 0.03106(18) 0.82429(12) 0.109120(19) 0.0249(2) Uani 1 1 d .
C19 C 0.2082(2) 0.82134(16) 0.05805(3) 0.0216(3) Uani 1 1 d .
C15 C -0.1681(2) 0.96621(16) 0.06811(3) 0.0209(3) Uani 1 1 d .
C16 C -0.1785(2) 1.01616(16) 0.03754(3) 0.0202(3) Uani 1 1 d .
C14 C 0.0268(2) 0.86948(15) 0.07861(3) 0.0187(3) Uani 1 1 d .
C17 C 0.0047(2) 0.97209(14) 0.01633(2) 0.0159(3) Uani 1 1 d .
C18 C 0.1963(2) 0.87273(16) 0.02752(3) 0.0206(3) Uani 1 1 d .
N1 N 0.0301(2) 0.19942(15) 0.13176(2) 0.0258(3) Uani 1 1 d .
O3 O 0.0000 0.47330(16) 0.2500 0.0294(3) Uani 1 2 d S
C5 C -0.1833(2) 0.42954(16) 0.20138(3) 0.0231(3) Uani 1 1 d .
C6 C -0.1751(2) 0.36489(16) 0.17174(3) 0.0232(3) Uani 1 1 d .
C3 C 0.1823(2) 0.27598(16) 0.21410(3) 0.0224(3) Uani 1 1 d .
C1 C 0.0126(2) 0.25786(15) 0.16288(3) 0.0197(3) Uani 1 1 d .
C4 C -0.0033(2) 0.38616(15) 0.22225(3) 0.0197(3) Uani 1 1 d .
C2 C 0.1905(2) 0.21214(16) 0.18429(3) 0.0222(3) Uani 1 1 d .
H16 H -0.316(3) 1.0873(19) 0.0315(3) 0.025(4) Uiso 1 1 d .
H3 H 0.304(3) 0.244(2) 0.2294(3) 0.035(4) Uiso 1 1 d .
H2 H 0.320(3) 0.137(2) 0.1783(3) 0.030(4) Uiso 1 1 d .
H18 H 0.329(3) 0.832(2) 0.0135(4) 0.035(4) Uiso 1 1 d .
H15 H -0.296(3) 1.001(2) 0.0828(3) 0.031(4) Uiso 1 1 d .
H5 H -0.311(3) 0.505(2) 0.2073(3) 0.028(4) Uiso 1 1 d .
H112 H 0.060(3) 0.091(2) 0.1307(4) 0.038(5) Uiso 1 1 d .
H6 H -0.301(3) 0.397(2) 0.1569(4) 0.037(4) Uiso 1 1 d .
H19 H 0.341(3) 0.753(2) 0.0649(3) 0.030(4) Uiso 1 1 d .
H111 H -0.114(4) 0.221(2) 0.1211(4) 0.051(5) Uiso 1 1 d .
H1 H 0.179(4) 0.778(3) 0.1148(4) 0.056(6) Uiso 1 1 d .

loop_
_atom_site_aniso_label
_atom_site_aniso_U_11
_atom_site_aniso_U_22
_atom_site_aniso_U_33
_atom_site_aniso_U_23
_atom_site_aniso_U_13
_atom_site_aniso_U_12
O1 0.0296(5) 0.0302(5) 0.0147(4) 0.0032(4) 0.0012(3) 0.0055(4)
C19 0.0240(6) 0.0224(6) 0.0184(6) 0.0003(5) -0.0019(4) 0.0065(5)
C15 0.0203(6) 0.0247(6) 0.0176(6) -0.0006(5) 0.0032(4) 0.0016(5)
C16 0.0177(6) 0.0241(6) 0.0187(6) 0.0012(5) -0.0006(4) 0.0023(5)
C14 0.0237(6) 0.0188(5) 0.0136(5) -0.0002(4) -0.0010(4) -0.0016(4)
C17 0.0182(6) 0.0156(5) 0.0139(6) -0.0017(4) -0.0013(4) -0.0016(4)
C18 0.0220(6) 0.0227(6) 0.0170(6) -0.0004(5) 0.0022(4) 0.0046(5)
N1 0.0362(7) 0.0245(6) 0.0167(5) -0.0013(4) 0.0009(4) -0.0054(5)
O3 0.0551(9) 0.0188(6) 0.0144(6) 0.000 0.0012(5) 0.000
C5 0.0227(6) 0.0220(6) 0.0246(7) 0.0001(5) 0.0025(5) 0.0036(5)
C6 0.0230(6) 0.0251(6) 0.0215(6) 0.0028(5) -0.0051(5) 0.0006(5)
C3 0.0234(6) 0.0236(6) 0.0201(6) 0.0022(5) -0.0044(5) 0.0010(5)
C1 0.0250(6) 0.0187(6) 0.0155(6) 0.0013(4) 0.0014(4) -0.0051(5)
C4 0.0274(6) 0.0175(6) 0.0142(6) 0.0004(4) 0.0019(4) -0.0025(4)
C2 0.0221(6) 0.0223(6) 0.0223(6) 0.0014(5) 0.0027(5) 0.0034(5)

loop_
_atom_type_symbol
_atom_type_description
_atom_type_scat_dispersion_real
_atom_type_scat_dispersion_imag
_atom_type_scat_source
C C 0.0033 0.0016 'International Tables Vol C Tables 4.2.6.8 and 6.1.1.4'
H H 0.0000 0.0000 'International Tables Vol C Tables 4.2.6.8 and 6.1.1.4'
N N 0.0061 0.0033 'International Tables Vol C Tables 4.2.6.8 and 6.1.1.4'
O O 0.0106 0.0060 'International Tables Vol C Tables 4.2.6.8 and 6.1.1.4'

loop_
_geom_angle_atom_site_label_1
_geom_angle_atom_site_label_2
_geom_angle_atom_site_label_3
_geom_angle
_geom_angle_site_symmetry_3
C14 O1 H1 112.1(11) .
C14 C19 C18 120.02(11) .
C14 C19 H19 119.9(9) .
C18 C19 H19 120.1(9) .
C16 C15 C14 120.22(11) .
C16 C15 H15 120.8(9) .
C14 C15 H15 118.9(9) .
C15 C16 C17 121.84(11) .
C15 C16 H16 117.0(8) .
C17 C16 H16 121.1(8) .
O1 C14 C19 122.50(11) .
O1 C14 C15 118.28(10) .
C19 C14 C15 119.22(11) .
C18 C17 C16 116.50(10) .
C18 C17 C17 121.71(12) 5_575
C16 C17 C17 121.80(13) 5_575
C19 C18 C17 122.19(11) .
C19 C18 H18 116.9(9) .
C17 C18 H18 120.9(9) .
C1 N1 H112 112.4(11) .
C1 N1 H111 110.9(12) .
H112 N1 H111 107.9(17) .
C4 O3 C4 120.33(13) 3
C4 C5 C6 119.61(11) .
C4 C5 H5 120.1(9) .
C6 C5 H5 120.3(9) .
C1 C6 C5 120.55(11) .
C1 C6 H6 120.0(10) .
C5 C6 H6 119.4(10) .
C4 C3 C2 119.43(11) .
C4 C3 H3 119.5(10) .
C2 C3 H3 121.1(10) .
C6 C1 C2 119.38(11) .
C6 C1 N1 120.64(11) .
C2 C1 N1 119.93(11) .
C5 C4 C3 120.72(11) .
C5 C4 O3 117.03(10) .
C3 C4 O3 121.76(10) .
C3 C2 C1 120.26(11) .
C3 C2 H2 120.0(9) .
C1 C2 H2 119.7(9) .

loop_
_geom_bond_atom_site_label_1
_geom_bond_atom_site_label_2
_geom_bond_distance
_geom_bond_site_symmetry_2
O1 C14 1.3733(14) .
O1 H1 0.92(2) .
C19 C14 1.3876(17) .
C19 C18 1.3888(16) .
C19 H19 0.955(16) .
C15 C16 1.3873(16) .
C15 C14 1.3897(17) .
C15 H15 0.984(15) .
C16 C17 1.4046(16) .
C16 H16 0.977(15) .
C17 C18 1.3977(16) .
C17 C17 1.487(2) 5_575
C18 H18 0.998(16) .
N1 C1 1.4324(15) .
N1 H112 0.880(19) .
N1 H111 0.93(2) .
O3 C4 1.3896(13) .
O3 C4 1.3896(13) 3
C5 C4 1.3814(17) .
C5 C6 1.3870(17) .
C5 H5 0.956(16) .
C6 C1 1.3858(18) .
C6 H6 0.978(17) .
C3 C4 1.3849(17) .
C3 C2 1.3914(17) .
C3 H3 0.977(16) .
C1 C2 1.3931(17) .
C2 H2 0.959(16) .
